data_7213328
loop_
_publ_author_name
'Ooms, Fr\'ed\'eric'
'Delvosal, S\'ebastien'
'Wouters, Johan'
'Durant, Fran\,cois'
'Dockendolf, Gisella'
'Van&#x2019;t Land, Clinton'
'Glass, Thomas'
'Castagnoli, Jr, Neal'
'Van der Schyf, Cornelis J.'

_publ_section_title
;
 Empirical and molecular modeling study of the pyridinium species RHPP+,
 an abundant and potentially neurotoxic metabolite of haloperidol
;
_journal_issue 9
_journal_name_full 'Journal of the Chemical Society, Perkin Transactions 2'
_journal_page_first 1781
_journal_paper_doi 10.1039/b002357o
_journal_year 2000
_chemical_formula_sum 'C21 H20 Cl2 F N O'
_chemical_formula_weight 392.28
_chemical_name_systematic
; 
 ? 
;
_space_group_IT_number 14
_symmetry_cell_setting monoclinic
_symmetry_space_group_name_Hall '-P 2ybc'
_symmetry_space_group_name_H-M 'P 1 21/c 1'
_atom_sites_solution_hydrogens geom
_atom_sites_solution_primary direct
_atom_sites_solution_secondary difmap
_audit_creation_method SHELXL-97
_cell_angle_alpha 90.00
_cell_angle_beta 92.77(3)
_cell_angle_gamma 90.00
_cell_formula_units_Z 4
_cell_length_a 13.806(3)
_cell_length_b 14.761(3)
_cell_length_c 9.6180(19)
_cell_measurement_reflns_used 25
_cell_measurement_temperature 293(2)
_cell_measurement_theta_max 45
_cell_measurement_theta_min 40
_cell_volume 1957.8(7)
_computing_data_reduction helena
_computing_structure_refinement 'SHELXL-97 (Sheldrick, 1997)'
_computing_structure_solution 'SHELXS-97 (Sheldrick, 1990)'
_diffrn_ambient_temperature 293(2)
_diffrn_measured_fraction_theta_full .957
_diffrn_measured_fraction_theta_max .957
_diffrn_measurement_device_type CAD-4
_diffrn_measurement_method q/2q
_diffrn_radiation_monochromator graphite
_diffrn_radiation_source 'fine-focus sealed tube'
_diffrn_radiation_type CuK\a
_diffrn_radiation_wavelength 1.54178
_diffrn_reflns_av_R_equivalents 0.0661
_diffrn_reflns_av_sigmaI/netI 0.0699
_diffrn_reflns_limit_h_max 15
_diffrn_reflns_limit_h_min -15
_diffrn_reflns_limit_k_max 16
_diffrn_reflns_limit_k_min 0
_diffrn_reflns_limit_l_max 10
_diffrn_reflns_limit_l_min 0
_diffrn_reflns_number 3018
_diffrn_reflns_theta_full 58.92
_diffrn_reflns_theta_max 58.92
_diffrn_reflns_theta_min 3.20
_diffrn_standards_decay_% 20
_diffrn_standards_interval_time 60
_diffrn_standards_number 3
_exptl_absorpt_coefficient_mu 3.137
_exptl_absorpt_correction_type none
_exptl_crystal_density_diffrn 1.331
_exptl_crystal_density_method 'not measured'
_exptl_crystal_F_000 816
_refine_diff_density_max .400
_refine_diff_density_min -.315
_refine_diff_density_rms .081
_refine_ls_extinction_coef 0.0031(12)
_refine_ls_extinction_expression Fc^*^=kFc[1+0.001xFc^2^\l^3^/sin(2\q)]^-1/4^
_refine_ls_extinction_method SHELXL
_refine_ls_goodness_of_fit_ref 0.971
_refine_ls_hydrogen_treatment mixed
_refine_ls_matrix_type full
_refine_ls_number_parameters 236
_refine_ls_number_reflns 2820
_refine_ls_number_restraints 0
_refine_ls_restrained_S_all 0.971
_refine_ls_R_factor_gt 0.0957
_refine_ls_shift/su_max 0.011
_refine_ls_shift/su_mean 0.001
_refine_ls_structure_factor_coef Fsqd
_refine_ls_weighting_details 'w=1/[\s^2^(Fo^2^)+(0.2182P)^2^+0.0000P] where P=(Fo^2^+2Fc^2^)/3'
_refine_ls_weighting_scheme calc
_refine_ls_wR_factor_gt 0.2537
_reflns_number_gt 1273
_reflns_number_total 2820
_reflns_threshold_expression >2sigma(I)
_cod_data_source_file b002357osup1.cif
_cod_data_source_block RHPP
_cod_depositor_comments
;
The following automatic conversions were performed:

'_refine_ls_weighting_scheme' value 'calc
w=1/[\s^2^(Fo^2^)+(0.2182P)^2^+0.0000P] where P=(Fo^2^+2Fc^2^)/3' was
changed to 'calc'. New tag '_refine_ls_weighting_details' was
created. The value of the new tag was set to
'w=1/[\s^2^(Fo^2^)+(0.2182P)^2^+0.0000P] where P=(Fo^2^+2Fc^2^)/3'.

Automatic conversion script
Id: cif_fix_values 3143 2015-03-26 13:38:13Z robertas 

2018-03-14
Z value and formula fixed to values more according to usual
chemical conventions.                 miguel
;
_cod_original_formula_sum 'C84 H80 Cl8 F4 N4 O4'
_cod_original_formula_weight 1569.12
_cod_original_formula_units_Z 1
_cod_original_sg_symbol_H-M P21/c
_cod_database_code 7213328

loop_
_symmetry_equiv_pos_as_xyz
'x, y, z'
'-x, y+1/2, -z+1/2'
'-x, -y, -z'
'x, -y-1/2, z-1/2'

loop_
_atom_site_label
_atom_site_type_symbol
_atom_site_fract_x
_atom_site_fract_y
_atom_site_fract_z
_atom_site_U_iso_or_equiv
_atom_site_adp_type
_atom_site_occupancy
_atom_site_calc_flag
_atom_site_refinement_flags
Cl30 Cl 0.44175(16) 0.47550(14) 0.2501(2) 0.0971(9) Uani 1 d .
Cl01 Cl 1.0122(2) 0.1910(3) 0.5619(3) 0.1644(16) Uani 1 d .
C02 C 0.9179(7) 0.2060(10) 0.4383(9) 0.113(3) Uani 1 d .
C03 C 0.8903(8) 0.2910(9) 0.4008(12) 0.127(4) Uani 1 d .
H03 H 0.9217 0.3409 0.4413 0.152 Uiso 1 calc R
C04 C 0.8156(7) 0.3032(7) 0.3026(11) 0.117(3) Uani 1 d .
H04 H 0.7976 0.3614 0.2748 0.140 Uiso 1 calc R
C05 C 0.7668(6) 0.2284(6) 0.2444(9) 0.089(2) Uani 1 d .
C06 C 0.7969(7) 0.1445(7) 0.2833(10) 0.109(3) Uani 1 d .
H06 H 0.7663 0.0940 0.2436 0.131 Uiso 1 calc R
C07 C 0.8715(8) 0.1328(8) 0.3799(11) 0.125(3) Uani 1 d .
H07 H 0.8907 0.0746 0.4061 0.150 Uiso 1 calc R
C08 C 0.6871(6) 0.2412(6) 0.1355(8) 0.087(2) Uani 1 d .
C09 C 0.6548(7) 0.3277(6) 0.0889(9) 0.099(3) Uani 1 d .
H09 H 0.6830 0.3796 0.1277 0.118 Uiso 1 calc R
C10 C 0.5829(7) 0.3354(6) -0.0119(9) 0.101(3) Uani 1 d .
H10 H 0.5647 0.3928 -0.0433 0.121 Uiso 1 calc R
N11 N 0.5376(5) 0.2630(4) -0.0674(7) 0.0871(18) Uani 1 d .
C12 C 0.5654(6) 0.1795(5) -0.0237(9) 0.095(2) Uani 1 d .
H12 H 0.5346 0.1291 -0.0637 0.113 Uiso 1 calc R
C13 C 0.6360(6) 0.1669(6) 0.0756(9) 0.096(2) Uani 1 d .
H13 H 0.6514 0.1084 0.1053 0.115 Uiso 1 calc R
C14 C 0.4620(6) 0.2730(6) -0.1813(9) 0.095(2) Uani 1 d .
H14A H 0.4759 0.2311 -0.2554 0.114 Uiso 1 calc R
H14B H 0.4652 0.3339 -0.2188 0.114 Uiso 1 calc R
C15 C 0.3618(6) 0.2560(6) -0.1370(9) 0.099(3) Uani 1 d .
H15A H 0.3181 0.2567 -0.2191 0.119 Uiso 1 calc R
H15B H 0.3595 0.1957 -0.0973 0.119 Uiso 1 calc R
C16 C 0.3249(7) 0.3214(6) -0.0345(9) 0.104(3) Uani 1 d .
H16A H 0.3674 0.3190 0.0488 0.125 Uiso 1 calc R
H16B H 0.2613 0.3012 -0.0089 0.125 Uiso 1 calc R
C17 C 0.3164(8) 0.4223(6) -0.0825(9) 0.109(3) Uani 1 d .
H17 H 0.3817 0.4452 -0.0979 0.130 Uiso 1 calc R
O18 O 0.2760(5) 0.4754(5) 0.0161(7) 0.130(2) Uani 1 d .
H18 H 0.3082 0.4713 0.0897 0.196 Uiso 1 calc R
C19 C 0.2553(7) 0.4309(6) -0.2180(9) 0.094(2) Uani 1 d .
C20 C 0.1555(7) 0.4254(8) -0.2209(11) 0.123(3) Uani 1 d .
H20 H 0.1237 0.4177 -0.1387 0.147 Uiso 1 calc R
C21 C 0.1030(8) 0.4313(9) -0.3466(14) 0.138(4) Uani 1 d .
H21 H 0.0357 0.4277 -0.3493 0.166 Uiso 1 calc R
C22 C 0.1491(10) 0.4420(9) -0.4639(13) 0.130(4) Uani 1 d .
C23 C 0.2476(9) 0.4488(6) -0.4667(11) 0.113(3) Uani 1 d .
H23 H 0.2785 0.4559 -0.5498 0.135 Uiso 1 calc R
C24 C 0.2988(6) 0.4445(6) -0.3410(11) 0.098(3) Uani 1 d .
H24 H 0.3659 0.4511 -0.3394 0.118 Uiso 1 calc R
F25 F 0.0977(5) 0.4459(6) -0.5904(7) 0.184(3) Uani 1 d .

loop_
_atom_site_aniso_label
_atom_site_aniso_U_11
_atom_site_aniso_U_22
_atom_site_aniso_U_33
_atom_site_aniso_U_23
_atom_site_aniso_U_13
_atom_site_aniso_U_12
Cl30 0.1065(16) 0.0903(13) 0.0945(14) 0.0026(11) 0.0051(11) 0.0021(11)
Cl01 0.110(2) 0.259(4) 0.123(2) -0.019(2) -0.0034(17) 0.024(2)
C02 0.079(6) 0.179(11) 0.083(6) -0.004(7) 0.014(5) 0.021(7)
C03 0.097(7) 0.150(11) 0.133(9) -0.023(8) -0.008(6) 0.005(7)
C04 0.113(8) 0.107(7) 0.130(8) -0.019(6) 0.006(6) 0.002(6)
C05 0.086(6) 0.094(6) 0.087(5) -0.001(5) 0.020(4) 0.001(5)
C06 0.104(7) 0.112(7) 0.112(7) 0.000(6) -0.006(6) 0.002(5)
C07 0.117(8) 0.129(9) 0.130(8) 0.014(7) -0.005(7) -0.002(7)
C08 0.087(5) 0.091(6) 0.083(5) -0.007(4) 0.025(4) -0.004(4)
C09 0.116(7) 0.072(5) 0.108(6) -0.006(5) 0.011(6) -0.011(5)
C10 0.110(7) 0.087(6) 0.105(6) 0.008(5) 0.001(5) -0.010(5)
N11 0.094(5) 0.085(4) 0.083(4) -0.001(3) 0.016(4) -0.002(4)
C12 0.101(6) 0.074(5) 0.110(6) -0.010(5) 0.018(5) 0.001(4)
C13 0.105(6) 0.083(6) 0.099(6) 0.007(5) 0.005(5) 0.011(5)
C14 0.092(6) 0.107(6) 0.088(5) 0.005(5) 0.021(5) 0.008(5)
C15 0.108(7) 0.093(6) 0.097(6) -0.008(5) 0.004(5) 0.004(5)
C16 0.121(7) 0.098(6) 0.093(6) -0.003(5) 0.019(5) -0.007(5)
C17 0.139(8) 0.094(6) 0.093(6) -0.009(5) 0.017(6) 0.027(6)
O18 0.142(6) 0.124(5) 0.126(5) -0.003(4) 0.020(4) 0.020(4)
C19 0.098(7) 0.083(5) 0.102(6) 0.008(5) 0.013(5) -0.005(4)
C20 0.096(7) 0.158(10) 0.115(7) 0.014(7) 0.011(6) -0.011(6)
C21 0.097(7) 0.186(12) 0.132(9) 0.007(8) 0.008(8) -0.014(7)
C22 0.122(9) 0.155(10) 0.113(8) 0.000(7) -0.018(8) -0.015(7)
C23 0.127(9) 0.101(6) 0.111(7) 0.016(5) 0.021(7) 0.010(6)
C24 0.088(6) 0.090(6) 0.118(7) 0.004(5) 0.017(6) 0.001(4)
F25 0.169(6) 0.234(8) 0.143(5) 0.028(5) -0.046(5) -0.014(6)

loop_
_atom_type_symbol
_atom_type_description
_atom_type_scat_dispersion_real
_atom_type_scat_dispersion_imag
_atom_type_scat_source
C C .0181 .0091 'International Tables Vol C Tables 4.2.6.8 and 6.1.1.4'
H H .0000 .0000 'International Tables Vol C Tables 4.2.6.8 and 6.1.1.4'
N N .0311 .0180 'International Tables Vol C Tables 4.2.6.8 and 6.1.1.4'
O O .0492 .0322 'International Tables Vol C Tables 4.2.6.8 and 6.1.1.4'
F F .0727 .0534 'International Tables Vol C Tables 4.2.6.8 and 6.1.1.4'
Cl Cl .3639 .7018 'International Tables Vol C Tables 4.2.6.8 and 6.1.1.4'

loop_
_geom_angle_atom_site_label_1
_geom_angle_atom_site_label_2
_geom_angle_atom_site_label_3
_geom_angle
C03 C02 C07 120.2(10)
C03 C02 Cl01 119.5(10)
C07 C02 Cl01 120.3(10)
C02 C03 C04 119.7(11)
C03 C04 C05 120.2(10)
C06 C05 C04 118.5(9)
C06 C05 C08 121.0(8)
C04 C05 C08 120.4(8)
C05 C06 C07 121.0(10)
C06 C07 C02 120.3(11)
C13 C08 C09 115.3(8)
C13 C08 C05 121.6(8)
C09 C08 C05 123.1(8)
C10 C09 C08 120.7(8)
N11 C10 C09 122.0(8)
C10 N11 C12 119.0(7)
C10 N11 C14 121.0(7)
C12 N11 C14 119.9(7)
C13 C12 N11 122.1(8)
C12 C13 C08 120.9(8)
N11 C14 C15 113.7(6)
C16 C15 C14 115.7(8)
C15 C16 C17 116.5(7)
O18 C17 C19 108.5(8)
O18 C17 C16 111.6(7)
C19 C17 C16 111.3(8)
C24 C19 C20 118.1(8)
C24 C19 C17 120.3(9)
C20 C19 C17 121.5(9)
C19 C20 C21 119.7(10)
C22 C21 C20 119.8(10)
C21 C22 C23 122.9(10)
C21 C22 F25 120.3(12)
C23 C22 F25 116.7(12)
C22 C23 C24 116.8(10)
C19 C24 C23 122.7(9)

loop_
_geom_bond_atom_site_label_1
_geom_bond_atom_site_label_2
_geom_bond_distance
Cl01 C02 1.733(9)
C02 C03 1.356(15)
C02 C07 1.364(14)
C03 C04 1.376(13)
C04 C05 1.396(12)
C05 C06 1.353(12)
C05 C08 1.494(11)
C06 C07 1.364(13)
C08 C13 1.412(11)
C08 C09 1.418(11)
C09 C10 1.358(12)
C10 N11 1.337(10)
N11 C12 1.353(10)
N11 C14 1.484(10)
C12 C13 1.345(11)
C14 C15 1.488(12)
C15 C16 1.486(12)
C16 C17 1.563(12)
C17 O18 1.370(10)
C17 C19 1.523(12)
C19 C24 1.366(12)
C19 C20 1.380(12)
C20 C21 1.382(14)
C21 C22 1.331(15)
C22 C23 1.365(14)
C22 F25 1.380(11)
C23 C24 1.373(12)

loop_
_geom_torsion_atom_site_label_1
_geom_torsion_atom_site_label_2
_geom_torsion_atom_site_label_3
_geom_torsion_atom_site_label_4
_geom_torsion
C07 C02 C03 C04 -0.6(16)
Cl01 C02 C03 C04 179.9(8)
C02 C03 C04 C05 1.7(15)
C03 C04 C05 C06 -2.3(14)
C03 C04 C05 C08 -178.6(9)
C04 C05 C06 C07 1.8(14)
C08 C05 C06 C07 178.1(9)
C05 C06 C07 C02 -0.7(16)
C03 C02 C07 C06 0.0(16)
Cl01 C02 C07 C06 179.6(8)
C06 C05 C08 C13 4.3(12)
C04 C05 C08 C13 -179.5(8)
C06 C05 C08 C09 -178.4(8)
C04 C05 C08 C09 -2.1(12)
C13 C08 C09 C10 -3.4(12)
C05 C08 C09 C10 179.1(8)
C08 C09 C10 N11 2.5(13)
C09 C10 N11 C12 -1.3(12)
C09 C10 N11 C14 -177.5(8)
C10 N11 C12 C13 1.3(12)
C14 N11 C12 C13 177.5(8)
N11 C12 C13 C08 -2.4(13)
C09 C08 C13 C12 3.4(12)
C05 C08 C13 C12 -179.1(8)
C10 N11 C14 C15 -107.6(9)
C12 N11 C14 C15 76.2(9)
N11 C14 C15 C16 64.9(10)
C14 C15 C16 C17 61.9(11)
C15 C16 C17 O18 176.0(8)
C15 C16 C17 C19 54.6(12)
O18 C17 C19 C24 133.7(9)
C16 C17 C19 C24 -103.1(10)
O18 C17 C19 C20 -46.3(12)
C16 C17 C19 C20 76.9(11)
C24 C19 C20 C21 1.6(15)
C17 C19 C20 C21 -178.4(10)
C19 C20 C21 C22 0.2(19)
C20 C21 C22 C23 -1(2)
C20 C21 C22 F25 178.5(11)
C21 C22 C23 C24 -0.4(18)
F25 C22 C23 C24 -179.7(10)
C20 C19 C24 C23 -2.9(14)
C17 C19 C24 C23 177.1(8)
C22 C23 C24 C19 2.3(14)
